data_7214595
loop_
_publ_author_name
'Wang, Hai-Ning'
'Liu, Fu-Hong'
'Zhu, Yan-Fei'
'Wang, Xin-Long'
'Chen, Zhi-Hui'
'Su, Zhong-Min'

_publ_section_title
;
 Synthesis and property investigation of two hexa-cobalt cluster based
 porous coordination polymers
;
_journal_issue 37
_journal_name_full CrystEngComm
_journal_page_first 7402
_journal_paper_doi 10.1039/c3ce41044g
_journal_volume 15
_journal_year 2013
_chemical_formula_moiety 'C29 H34 Co3 N3 O15'
_chemical_formula_sum 'C29 H34 Co3 N3 O15'
_chemical_formula_weight 841.38
_chemical_name_systematic
;
 ?
;
_space_group_crystal_system orthorhombic
_space_group_IT_number 52
_space_group_name_Hall '-P 2a 2bc'
_space_group_name_H-M_alt 'P n n a'
_symmetry_space_group_name_Hall '-P 2a 2bc'
_symmetry_space_group_name_H-M 'P n n a'
_atom_sites_solution_hydrogens mixed
_audit_creation_method SHELXL-2013
_cell_angle_alpha 90
_cell_angle_beta 90
_cell_angle_gamma 90
_cell_formula_units_Z 8
_cell_length_a 28.764(4)
_cell_length_b 21.682(3)
_cell_length_c 10.9330(14)
_cell_measurement_reflns_used 21882
_cell_measurement_temperature 293(2)
_cell_measurement_theta_max 20.876
_cell_measurement_theta_min 1.416
_cell_volume 6818.5(16)
_computing_cell_refinement 'SMART (Bruker, 1997)'
_computing_data_collection 'SMART (Bruker, 1997)'
_computing_data_reduction SAINT
_computing_molecular_graphics 'SHELXTL-PLUS (Sheldrick, 1990)'
_computing_publication_material SHELXL-97
_computing_structure_refinement 'SHELXL-97 (Sheldrick, 1997)'
_computing_structure_solution 'SHELXS-97(Sheldrick, 1997)'
_diffrn_ambient_temperature 293(2)
_diffrn_measured_fraction_theta_full 0.600
_diffrn_measured_fraction_theta_max 0.999
_diffrn_measurement_device_type 'Bruker APEX CCD area-detector'
_diffrn_measurement_method '\w scans'
_diffrn_radiation_type MoK\a
_diffrn_radiation_wavelength 0.71069
_diffrn_reflns_av_R_equivalents 0.0986
_diffrn_reflns_av_unetI/netI 0.0683
_diffrn_reflns_Laue_measured_fraction_full 0.600
_diffrn_reflns_Laue_measured_fraction_max 0.999
_diffrn_reflns_limit_h_max 21
_diffrn_reflns_limit_h_min -28
_diffrn_reflns_limit_k_max 21
_diffrn_reflns_limit_k_min -21
_diffrn_reflns_limit_l_max 10
_diffrn_reflns_limit_l_min -10
_diffrn_reflns_number 21882
_diffrn_reflns_point_group_measured_fraction_full 0.600
_diffrn_reflns_point_group_measured_fraction_max 0.999
_diffrn_reflns_theta_full 25.000
_diffrn_reflns_theta_max 20.876
_diffrn_reflns_theta_min 1.416
_exptl_absorpt_coefficient_mu 1.517
_exptl_absorpt_correction_T_max 0.771
_exptl_absorpt_correction_T_min 0.721
_exptl_absorpt_correction_type multi-scan
_exptl_absorpt_process_details 'SADABS(Sheldrick, 1996)'
_exptl_crystal_colour purple
_exptl_crystal_density_diffrn 1.639
_exptl_crystal_description block
_exptl_crystal_F_000 3440
_exptl_crystal_size_max 0.230
_exptl_crystal_size_mid 0.200
_exptl_crystal_size_min 0.180
_platon_squeeze_details
;
;
_refine_diff_density_max 0.700
_refine_diff_density_min -0.331
_refine_diff_density_rms 0.094
_refine_ls_extinction_method none
_refine_ls_goodness_of_fit_ref 1.036
_refine_ls_hydrogen_treatment mixed
_refine_ls_matrix_type full
_refine_ls_number_parameters 416
_refine_ls_number_reflns 3604
_refine_ls_number_restraints 100
_refine_ls_restrained_S_all 1.053
_refine_ls_R_factor_all 0.0794
_refine_ls_R_factor_gt 0.0470
_refine_ls_shift/su_max 0.001
_refine_ls_shift/su_mean 0.000
_refine_ls_structure_factor_coef Fsqd
_refine_ls_weighting_details 'w=1/[\s^2^(Fo^2^)+(0.0504P)^2^] where P=(Fo^2^+2Fc^2^)/3'
_refine_ls_weighting_scheme calc
_refine_ls_wR_factor_gt 0.0995
_refine_ls_wR_factor_ref 0.1081
_reflns_Friedel_coverage 0.000
_reflns_number_gt 2330
_reflns_number_total 3604
_reflns_threshold_expression 'I > 2\s(I)'
_cod_data_source_file c3ce41044g.txt
_cod_data_source_block 2
_cod_original_cell_volume 6818.5(15)
_cod_database_code 7214595
_shelx_space_group_comment
;
The symmetry employed for this shelxl refinement is uniquely defined
by the following loop, which should always be used as a source of
symmetry information in preference to the above space-group names.
They are only intended as comments.
;
_shelx_estimated_absorpt_t_min 0.722
_shelx_estimated_absorpt_t_max 0.772
_shelxl_version_number 2013-4

loop_
_space_group_symop_operation_xyz
'x, y, z'
'-x+1/2, -y, z'
'x, -y+1/2, -z+1/2'
'-x+1/2, y+1/2, -z+1/2'
'-x, -y, -z'
'x-1/2, y, -z'
'-x, y-1/2, z-1/2'
'x-1/2, -y-1/2, z-1/2'

loop_
_atom_site_label
_atom_site_type_symbol
_atom_site_fract_x
_atom_site_fract_y
_atom_site_fract_z
_atom_site_U_iso_or_equiv
_atom_site_adp_type
_atom_site_occupancy
_atom_site_site_symmetry_order
_atom_site_calc_flag
_atom_site_refinement_flags_posn
_atom_site_refinement_flags_adp
_atom_site_refinement_flags_occupancy
_atom_site_disorder_assembly
_atom_site_disorder_group
C27A C 0.8935(10) -0.2461(16) 0.916(3) 0.175(14) Uani 0.5 1 d . U P A 1
H27A H 0.8911 -0.2432 0.8281 0.263 Uiso 0.5 1 calc R U P A 1
H27B H 0.8748 -0.2797 0.9442 0.263 Uiso 0.5 1 calc R U P A 1
H27C H 0.9254 -0.2531 0.9378 0.263 Uiso 0.5 1 calc R U P A 1
C27B C 0.8589(10) -0.2407(14) 0.925(3) 0.156(12) Uani 0.5 1 d . U P A 2
H27D H 0.8637 -0.2407 0.8382 0.234 Uiso 0.5 1 calc R U P A 2
H27E H 0.8263 -0.2447 0.9423 0.234 Uiso 0.5 1 calc R U P A 2
H27F H 0.8754 -0.2746 0.9611 0.234 Uiso 0.5 1 calc R U P A 2
C29A C 0.8827(11) -0.1958(12) 1.099(2) 0.106(10) Uani 0.5 1 d . U P A 1
H29A H 0.8966 -0.2358 1.1079 0.159 Uiso 0.5 1 calc R U P A 1
H29B H 0.8533 -0.1952 1.1405 0.159 Uiso 0.5 1 calc R U P A 1
H29C H 0.9027 -0.1651 1.1339 0.159 Uiso 0.5 1 calc R U P A 1
C29B C 0.8725(11) -0.1662(14) 1.122(3) 0.128(13) Uani 0.5 1 d . U P A 2
H29D H 0.8608 -0.1250 1.1313 0.192 Uiso 0.5 1 calc R U P A 2
H29E H 0.9028 -0.1690 1.1584 0.192 Uiso 0.5 1 calc R U P A 2
H29F H 0.8519 -0.1947 1.1619 0.192 Uiso 0.5 1 calc R U P A 2
C5B C 0.7451(10) 0.1713(13) 0.391(2) 0.077(10) Uani 0.4 1 d . U P B 1
H5BA H 0.7230 0.2024 0.3824 0.092 Uiso 0.4 1 calc R U P B 1
C6B C 0.7910(8) 0.1764(9) 0.335(2) 0.101(7) Uani 0.6 1 d . U P B 1
H6BA H 0.7982 0.1878 0.2553 0.122 Uiso 0.6 1 calc R U P B 1
C7B C 0.8262(12) 0.1580(15) 0.442(3) 0.071(11) Uani 0.3 1 d . U P B 1
H7BA H 0.8497 0.1835 0.4712 0.086 Uiso 0.3 1 calc R U P B 1
C5A C 0.7448(5) 0.1459(7) 0.3366(13) 0.050(4) Uani 0.6 1 d . U P B 2
H5AA H 0.7208 0.1631 0.2912 0.061 Uiso 0.6 1 calc R U P B 2
C6A C 0.7905(9) 0.1452(11) 0.290(2) 0.055(7) Uani 0.4 1 d . U P B 2
H6AA H 0.7964 0.1529 0.2077 0.066 Uiso 0.4 1 calc R U P B 2
C7A C 0.8269(4) 0.1325(6) 0.3720(12) 0.055(4) Uani 0.7 1 d . U P B 2
H7AA H 0.8571 0.1446 0.3530 0.066 Uiso 0.7 1 calc R U P B 2
C1 C 0.8567(3) 0.0690(4) 0.5481(7) 0.043(2) Uani 1 1 d . . . . .
C2 C 0.8179(3) 0.1014(3) 0.4836(7) 0.051(2) Uani 1 1 d . . . . .
C3 C 0.7723(2) 0.0928(3) 0.5185(6) 0.046(2) Uani 1 1 d . . . . .
H3 H 0.7661 0.0682 0.5862 0.055 Uiso 1 1 calc R U . . .
C4 C 0.7357(2) 0.1191(4) 0.4573(7) 0.054(2) Uani 1 1 d . . . . .
C8 C 1.0125(3) 0.1582(3) 0.6130(6) 0.0351(19) Uani 1 1 d . . . . .
C9 C 0.9855(2) 0.2065(3) 0.6834(6) 0.0304(17) Uani 1 1 d . . . . .
C10 C 1.0086(4) 0.2500 0.7500 0.033(3) Uani 1 2 d S T P . .
H10 H 1.0409 0.2500 0.7500 0.039 Uiso 1 2 calc R U P . .
C12 C 0.9369(3) 0.2071(3) 0.6846(7) 0.050(2) Uani 1 1 d . . . . .
H12 H 0.9207 0.1776 0.6398 0.061 Uiso 1 1 calc R U . . .
C13 C 0.9128(4) 0.2500 0.7500 0.068(4) Uani 1 2 d S T P . .
H13 H 0.8805 0.2500 0.7500 0.081 Uiso 1 2 calc R U P . .
C17 C 0.9368(3) 0.0345(4) 0.8458(6) 0.0380(19) Uani 1 1 d . . . . .
C18 C 0.9537(2) 0.0583(4) 0.9706(6) 0.0370(19) Uani 1 1 d . . . . .
C19 C 0.9432(2) 0.0256(3) 1.0751(6) 0.0317(17) Uani 1 1 d . . . . .
H19 H 0.9249 -0.0096 1.0694 0.038 Uiso 1 1 calc R U . . .
C20 C 0.9596(2) 0.0444(3) 1.1900(5) 0.0317(18) Uani 1 1 d . U . . .
C21 C 0.9505(3) 0.0058(3) 1.3016(6) 0.0322(18) Uani 1 1 d . U . . .
C22 C 0.9858(3) 0.0979(4) 1.1963(6) 0.054(2) Uani 1 1 d . . . . .
H22 H 0.9961 0.1124 1.2716 0.064 Uiso 1 1 calc R U . . .
C23 C 0.9967(3) 0.1303(4) 1.0886(7) 0.073(3) Uani 1 1 d . . . . .
H23 H 1.0148 0.1658 1.0925 0.087 Uiso 1 1 calc R U . . .
C24 C 0.9808(3) 0.1096(4) 0.9787(7) 0.060(3) Uani 1 1 d . . . . .
H24 H 0.9886 0.1309 0.9078 0.072 Uiso 1 1 calc R U . . .
C25 C 0.8792(3) -0.1349(5) 0.9069(11) 0.090(3) Uani 1 1 d . U . . .
H25 H 0.8825 -0.0977 0.9481 0.108 Uiso 1 1 calc R U . . .
C28 C 0.6870(3) 0.1067(4) 0.4934(8) 0.049(2) Uani 1 1 d . . . . .
Co1 Co 0.95548(3) 0.03592(4) 0.57479(7) 0.0297(3) Uani 1 1 d . . . . .
Co2 Co 0.90923(3) -0.08987(4) 0.43605(8) 0.0372(3) Uani 1 1 d . . . . .
Co3 Co 0.86638(3) -0.04395(5) 0.71369(8) 0.0464(3) Uani 1 1 d . . . . .
N1 N 0.8759(3) -0.1833(4) 0.9761(8) 0.097(3) Uani 1 1 d . U . . .
O1 O 0.92330(14) -0.0510(2) 0.5941(4) 0.0331(12) Uani 1 1 d D . . . .
O2 O 0.68041(18) 0.0874(3) 0.5963(6) 0.088(2) Uani 1 1 d . U . . .
O3 O 0.65537(17) 0.1150(2) 0.4162(5) 0.0599(16) Uani 1 1 d . . . . .
O4 O 0.90593(19) -0.0065(2) 0.8490(4) 0.0514(15) Uani 1 1 d . . . . .
O5 O 0.95546(16) 0.0580(2) 0.7554(4) 0.0393(13) Uani 1 1 d . U . . .
O6 O 0.99244(16) 0.1179(2) 0.5493(4) 0.0395(12) Uani 1 1 d . . . . .
O7 O 1.05661(18) 0.1619(2) 0.6217(4) 0.0537(15) Uani 1 1 d . . . . .
O8 O 0.8787(2) -0.1311(3) 0.7931(5) 0.0798(19) Uani 1 1 d . . . . .
O9 O 0.97699(14) 0.01477(18) 1.3931(4) 0.0302(12) Uani 1 1 d . . . . .
O10 O 0.89706(16) 0.0748(2) 0.5061(4) 0.0430(13) Uani 1 1 d . . . . .
O12 O 0.84531(18) 0.0382(3) 0.6394(5) 0.081(2) Uani 1 1 d . . . . .
O13 O 0.91744(17) -0.0304(2) 0.2991(4) 0.0431(13) Uani 1 1 d . . . . .
O1W O 0.8091(2) -0.0341(5) 0.8353(7) 0.132(3) Uani 1 1 d D . . . .
H1A H 0.7823(17) -0.049(4) 0.825(10) 0.158 Uiso 1 1 d D U . . .
H1B H 0.810(3) -0.001(3) 0.795(10) 0.158 Uiso 1 1 d D U . . .
H2 H 0.942(3) -0.077(4) 0.621(9) 0.158 Uiso 1 1 d D U . . .

loop_
_atom_site_aniso_label
_atom_site_aniso_U_11
_atom_site_aniso_U_22
_atom_site_aniso_U_33
_atom_site_aniso_U_23
_atom_site_aniso_U_13
_atom_site_aniso_U_12
C27A 0.16(2) 0.18(2) 0.18(2) 0.037(16) -0.008(18) 0.005(18)
C27B 0.18(2) 0.123(17) 0.163(19) 0.012(15) 0.018(17) 0.002(17)
C29A 0.151(19) 0.116(18) 0.052(14) 0.027(13) -0.003(12) 0.020(15)
C29B 0.132(18) 0.14(2) 0.117(19) 0.010(16) -0.023(14) 0.034(16)
C5B 0.068(12) 0.074(12) 0.088(13) 0.018(9) -0.001(9) 0.019(9)
C6B 0.092(10) 0.100(11) 0.113(11) 0.044(8) 0.009(8) -0.014(9)
C7B 0.068(14) 0.071(14) 0.075(13) -0.002(10) -0.006(10) -0.004(9)
C5A 0.037(8) 0.065(8) 0.049(8) 0.013(7) -0.003(6) 0.002(7)
C6A 0.053(11) 0.071(11) 0.041(10) 0.020(8) 0.003(8) 0.007(9)
C7A 0.027(6) 0.072(7) 0.065(7) 0.028(7) 0.006(6) 0.006(6)
C1 0.030(5) 0.060(6) 0.038(5) -0.002(4) -0.004(4) 0.007(5)
C2 0.034(5) 0.052(6) 0.066(6) 0.029(5) 0.005(4) -0.002(5)
C3 0.031(5) 0.059(5) 0.046(5) 0.013(4) 0.000(4) 0.004(4)
C4 0.023(5) 0.067(6) 0.071(6) 0.029(5) -0.001(5) 0.002(4)
C8 0.040(5) 0.039(5) 0.026(4) 0.015(4) 0.001(4) 0.000(5)
C9 0.021(4) 0.039(5) 0.031(4) -0.006(4) -0.004(4) 0.009(4)
C10 0.035(7) 0.037(7) 0.026(6) 0.006(5) 0.000 0.000
C12 0.045(6) 0.044(5) 0.063(6) -0.033(4) -0.016(4) -0.003(4)
C13 0.021(7) 0.089(10) 0.093(10) -0.044(8) 0.000 0.000
C17 0.050(5) 0.046(5) 0.018(5) -0.008(4) -0.002(4) 0.022(5)
C18 0.043(5) 0.051(5) 0.017(5) 0.001(4) -0.004(4) 0.005(4)
C19 0.034(4) 0.037(4) 0.025(5) -0.002(4) -0.006(4) -0.004(4)
C20 0.039(4) 0.039(4) 0.017(4) -0.003(3) -0.006(3) 0.002(4)
C21 0.037(5) 0.044(5) 0.015(4) -0.008(4) -0.001(4) 0.012(4)
C22 0.072(6) 0.064(6) 0.024(5) 0.003(5) -0.017(4) -0.010(5)
C23 0.099(7) 0.077(6) 0.042(6) 0.011(5) -0.021(5) -0.046(6)
C24 0.084(7) 0.075(6) 0.021(5) 0.017(4) -0.010(4) -0.022(6)
C25 0.089(7) 0.078(6) 0.103(7) 0.018(6) -0.016(6) -0.001(5)
C28 0.035(6) 0.062(6) 0.050(6) 0.011(5) -0.001(5) 0.002(5)
Co1 0.0286(6) 0.0454(6) 0.0149(5) -0.0030(5) -0.0006(4) 0.0005(5)
Co2 0.0305(6) 0.0492(6) 0.0318(6) -0.0112(5) 0.0030(5) 0.0000(5)
Co3 0.0373(7) 0.0785(8) 0.0235(6) 0.0049(6) 0.0007(5) -0.0062(6)
N1 0.122(6) 0.098(6) 0.070(5) 0.035(5) -0.013(5) -0.008(6)
O1 0.030(3) 0.047(3) 0.022(3) -0.004(2) 0.000(2) 0.002(2)
O2 0.039(4) 0.147(5) 0.079(4) 0.032(4) 0.004(3) -0.017(4)
O3 0.026(3) 0.084(4) 0.070(4) 0.019(3) -0.003(3) 0.001(3)
O4 0.069(4) 0.066(4) 0.020(3) 0.000(3) -0.006(3) -0.011(3)
O5 0.054(3) 0.056(3) 0.008(3) -0.002(2) 0.003(2) 0.005(3)
O6 0.050(3) 0.038(3) 0.030(3) -0.009(2) 0.005(2) -0.010(3)
O7 0.038(3) 0.051(3) 0.072(4) -0.031(3) 0.002(3) 0.004(3)
O8 0.118(6) 0.075(4) 0.046(4) 0.016(3) -0.003(4) -0.019(4)
O9 0.032(3) 0.046(3) 0.013(3) -0.006(2) -0.005(2) 0.006(2)
O10 0.032(3) 0.062(4) 0.035(3) -0.002(3) -0.002(3) 0.009(3)
O12 0.044(4) 0.135(6) 0.065(4) 0.058(4) 0.020(3) 0.038(4)
O13 0.048(3) 0.059(3) 0.023(3) -0.003(3) -0.013(2) -0.013(3)
O1W 0.081(5) 0.210(10) 0.105(6) 0.024(6) 0.044(5) 0.000(6)

loop_
_atom_type_symbol
_atom_type_description
_atom_type_scat_dispersion_real
_atom_type_scat_dispersion_imag
_atom_type_scat_source
C C 0.0033 0.0016 'International Tables Vol C Tables 4.2.6.8 and 6.1.1.4'
H H 0.0000 0.0000 'International Tables Vol C Tables 4.2.6.8 and 6.1.1.4'
N N 0.0061 0.0033 'International Tables Vol C Tables 4.2.6.8 and 6.1.1.4'
O O 0.0106 0.0060 'International Tables Vol C Tables 4.2.6.8 and 6.1.1.4'
Co Co 0.3494 0.9721 'International Tables Vol C Tables 4.2.6.8 and 6.1.1.4'

loop_
_geom_angle_atom_site_label_1
_geom_angle_atom_site_label_2
_geom_angle_atom_site_label_3
_geom_angle
_geom_angle_site_symmetry_1
_geom_angle_site_symmetry_3
C4 C5B C6B 118(2) . .
C5B C6B C7B 104(2) . .
C2 C7B C6B 112(2) . .
C6A C5A C4 119.3(15) . .
C7A C6A C5A 117.8(18) . .
C6A C7A C2 120.4(13) . .
O12 C1 O10 126.2(7) . .
O12 C1 C2 115.6(7) . .
O10 C1 C2 118.1(7) . .
C7B C2 C3 113.1(16) . .
C3 C2 C7A 118.5(8) . .
C7B C2 C1 117.3(16) . .
C3 C2 C1 121.1(7) . .
C7A C2 C1 119.5(8) . .
C4 C3 C2 122.6(7) . .
C3 C4 C5B 116.7(14) . .
C3 C4 C5A 117.8(9) . .
C3 C4 C28 121.4(7) . .
C5B C4 C28 118.5(14) . .
C5A C4 C28 118.8(9) . .
O6 C8 O7 122.9(7) . .
O6 C8 C9 121.7(6) . .
O7 C8 C9 115.4(7) . .
C10 C9 C12 118.4(7) . .
C10 C9 C8 120.0(6) . .
C12 C9 C8 121.6(6) . .
C9 C10 C9 121.7(9) . 3_556
C13 C12 C9 121.3(7) . .
C12 C13 C12 118.8(10) . 3_556
O5 C17 O4 128.4(7) . .
O5 C17 C18 115.7(7) . .
O4 C17 C18 115.9(7) . .
C24 C18 C19 119.4(6) . .
C24 C18 C17 120.9(7) . .
C19 C18 C17 119.6(7) . .
C18 C19 C20 121.3(6) . .
C22 C20 C19 118.1(6) . .
C22 C20 C21 121.4(6) . .
C19 C20 C21 120.4(7) . .
O13 C21 O9 125.2(6) 1_556 .
O13 C21 C20 118.1(6) 1_556 .
O9 C21 C20 116.6(7) . .
C20 C22 C23 119.9(7) . .
C24 C23 C22 119.9(7) . .
C23 C24 C18 121.3(7) . .
O8 C25 N1 129.4(10) . .
O2 C28 O3 124.1(8) . .
O2 C28 C4 117.2(8) . .
O3 C28 C4 118.7(7) . .
O10 Co1 O5 105.19(18) . .
O10 Co1 O6 91.06(19) . .
O5 Co1 O6 85.94(18) . .
O10 Co1 O1 92.59(18) . .
O5 Co1 O1 96.51(18) . .
O6 Co1 O1 174.93(17) . .
O10 Co1 O9 89.14(17) . 1_554
O5 Co1 O9 163.13(17) . 1_554
O6 Co1 O9 84.91(16) . 1_554
O1 Co1 O9 91.61(16) . 1_554
O10 Co1 O9 166.89(16) . 5_757
O5 Co1 O9 87.91(16) . 5_757
O6 Co1 O9 89.84(16) . 5_757
O1 Co1 O9 85.82(15) . 5_757
O9 Co1 O9 77.92(17) 1_554 5_757
O3 Co2 O7 102.7(2) 2_655 5_756
O3 Co2 O1 114.5(2) 2_655 .
O7 Co2 O1 121.61(19) 5_756 .
O3 Co2 O13 102.2(2) 2_655 .
O7 Co2 O13 102.5(2) 5_756 .
O1 Co2 O13 111.09(18) . .
O4 Co3 O12 96.1(2) . .
O4 Co3 O2 171.4(2) . 2_655
O12 Co3 O2 87.6(3) . 2_655
O4 Co3 O1 92.63(19) . .
O12 Co3 O1 92.70(18) . .
O2 Co3 O1 95.0(2) 2_655 .
O4 Co3 O8 88.0(2) . .
O12 Co3 O8 172.5(2) . .
O2 Co3 O8 87.5(2) 2_655 .
O1 Co3 O8 93.4(2) . .
O4 Co3 O1W 86.5(3) . .
O12 Co3 O1W 86.0(3) . .
O2 Co3 O1W 86.0(3) 2_655 .
O1 Co3 O1W 178.4(3) . .
O8 Co3 O1W 87.9(3) . .
C25 N1 C29A 135.6(15) . .
C25 N1 C27B 119.7(15) . .
C25 N1 C27A 115.1(14) . .
C29A N1 C27A 101.0(17) . .
C25 N1 C29B 112.9(14) . .
C27B N1 C29B 123.2(18) . .
Co2 O1 Co3 114.7(2) . .
Co2 O1 Co1 112.7(2) . .
Co3 O1 Co1 109.79(19) . .
C28 O2 Co3 145.7(6) . 2_655
C28 O3 Co2 125.2(5) . 2_655
C17 O4 Co3 131.1(5) . .
C17 O5 Co1 132.9(5) . .
C8 O6 Co1 138.7(4) . .
C8 O7 Co2 115.2(5) . 5_756
C25 O8 Co3 118.2(6) . .
C21 O9 Co1 126.3(4) . 1_556
C21 O9 Co1 124.3(4) . 5_757
Co1 O9 Co1 102.08(17) 1_556 5_757
C1 O10 Co1 126.2(5) . .
C1 O12 Co3 134.9(5) . .
C21 O13 Co2 119.2(4) 1_554 .

loop_
_geom_bond_atom_site_label_1
_geom_bond_atom_site_label_2
_geom_bond_distance
_geom_bond_site_symmetry_2
C27A N1 1.60(3) .
C27B N1 1.45(3) .
C29A N1 1.38(3) .
C29B N1 1.64(3) .
C5B C4 1.37(3) .
C5B C6B 1.46(3) .
C6B C7B 1.60(4) .
C7B C2 1.33(3) .
C5A C6A 1.41(3) .
C5A C4 1.466(16) .
C6A C7A 1.41(3) .
C7A C2 1.418(13) .
C1 O12 1.245(8) .
C1 O10 1.254(8) .
C1 C2 1.497(9) .
C2 C3 1.378(9) .
C3 C4 1.371(9) .
C4 C28 1.480(10) .
C8 O6 1.258(8) .
C8 O7 1.274(8) .
C8 C9 1.514(9) .
C9 C10 1.364(7) .
C9 C12 1.399(9) .
C10 C9 1.364(7) 3_556
C12 C13 1.363(8) .
C13 C12 1.364(8) 3_556
C17 O5 1.235(8) .
C17 O4 1.256(8) .
C17 C18 1.537(9) .
C18 C24 1.361(9) .
C18 C19 1.379(8) .
C19 C20 1.402(8) .
C20 C22 1.383(9) .
C20 C21 1.502(9) .
C21 O13 1.233(8) 1_556
C21 O9 1.273(7) .
C22 C23 1.406(9) .
C23 C24 1.362(9) .
C25 O8 1.247(10) .
C25 N1 1.296(11) .
C28 O2 1.215(8) .
C28 O3 1.254(8) .
Co1 O10 2.024(4) .
Co1 O5 2.032(4) .
Co1 O6 2.090(5) .
Co1 O1 2.111(4) .
Co1 O9 2.131(4) 1_554
Co1 O9 2.259(4) 5_757
Co2 O3 1.949(5) 2_655
Co2 O7 1.951(5) 5_756
Co2 O1 1.964(4) .
Co2 O13 1.990(5) .
Co3 O4 2.035(5) .
Co3 O12 2.050(6) .
Co3 O2 2.084(6) 2_655
Co3 O1 2.101(4) .
Co3 O8 2.109(6) .
Co3 O1W 2.129(7) .
O2 Co3 2.084(6) 2_655
O3 Co2 1.949(5) 2_655
O7 Co2 1.951(5) 5_756
O9 Co1 2.131(4) 1_556
O9 Co1 2.259(4) 5_757
O13 C21 1.233(8) 1_554

loop_
_geom_torsion_atom_site_label_1
_geom_torsion_atom_site_label_2
_geom_torsion_atom_site_label_3
_geom_torsion_atom_site_label_4
_geom_torsion
_geom_torsion_site_symmetry_1
_geom_torsion_site_symmetry_4
C4 C5B C6B C7B -47(3) . .
C5B C6B C7B C2 59(3) . .
C4 C5A C6A C7A -15(3) . .
C5A C6A C7A C2 21(3) . .
C6B C7B C2 C3 -53(3) . .
C6B C7B C2 C7A 54(2) . .
C6B C7B C2 C1 158.2(16) . .
C6A C7A C2 C7B -103(3) . .
C6A C7A C2 C3 -10(2) . .
C6A C7A C2 C1 158.7(15) . .
O12 C1 C2 C7B 140.5(18) . .
O10 C1 C2 C7B -39.8(19) . .
O12 C1 C2 C3 -5.2(11) . .
O10 C1 C2 C3 174.4(7) . .
O12 C1 C2 C7A -173.8(9) . .
O10 C1 C2 C7A 5.9(12) . .
C7B C2 C3 C4 37(2) . .
C7A C2 C3 C4 -7.7(13) . .
C1 C2 C3 C4 -176.3(7) . .
C2 C3 C4 C5B -24.0(18) . .
C2 C3 C4 C5A 13.4(14) . .
C2 C3 C4 C28 177.2(8) . .
C6B C5B C4 C3 33(3) . .
C6B C5B C4 C5A -68(3) . .
C6B C5B C4 C28 -167.7(18) . .
C6A C5A C4 C3 -2(2) . .
C6A C5A C4 C5B 95(3) . .
C6A C5A C4 C28 -165.9(15) . .
O6 C8 C9 C10 -179.0(5) . .
O7 C8 C9 C10 0.1(8) . .
O6 C8 C9 C12 2.4(10) . .
O7 C8 C9 C12 -178.5(6) . .
C12 C9 C10 C9 -0.1(5) . 3_556
C8 C9 C10 C9 -178.7(6) . 3_556
C10 C9 C12 C13 0.2(10) . .
C8 C9 C12 C13 178.8(5) . .
C9 C12 C13 C12 -0.1(5) . 3_556
O5 C17 C18 C24 11.7(10) . .
O4 C17 C18 C24 -168.5(7) . .
O5 C17 C18 C19 -165.0(6) . .
O4 C17 C18 C19 14.8(9) . .
C24 C18 C19 C20 0.6(10) . .
C17 C18 C19 C20 177.4(6) . .
C18 C19 C20 C22 1.6(10) . .
C18 C19 C20 C21 -175.9(6) . .
C22 C20 C21 O13 160.2(7) . 1_556
C19 C20 C21 O13 -22.3(9) . 1_556
C22 C20 C21 O9 -17.8(9) . .
C19 C20 C21 O9 159.6(6) . .
C19 C20 C22 C23 -2.5(11) . .
C21 C20 C22 C23 175.0(7) . .
C20 C22 C23 C24 1.2(13) . .
C22 C23 C24 C18 1.0(13) . .
C19 C18 C24 C23 -1.9(12) . .
C17 C18 C24 C23 -178.7(7) . .
C3 C4 C28 O2 20.0(12) . .
C5B C4 C28 O2 -138.5(15) . .
C5A C4 C28 O2 -176.4(10) . .
C3 C4 C28 O3 -158.1(8) . .
C5B C4 C28 O3 43.4(18) . .
C5A C4 C28 O3 5.4(14) . .
O8 C25 N1 C29A 168(2) . .
O8 C25 N1 C27B -16(2) . .
O8 C25 N1 C27A 27(2) . .
O8 C25 N1 C29B -173.6(15) . .
O3 C28 O2 Co3 14.8(17) . 2_655
C4 C28 O2 Co3 -163.2(7) . 2_655
O2 C28 O3 Co2 -7.9(12) . 2_655
C4 C28 O3 Co2 170.1(5) . 2_655
O5 C17 O4 Co3 -9.8(11) . .
C18 C17 O4 Co3 170.5(4) . .
O4 C17 O5 Co1 -11.6(11) . .
C18 C17 O5 Co1 168.1(4) . .
O7 C8 O6 Co1 104.9(8) . .
C9 C8 O6 Co1 -76.0(8) . .
O6 C8 O7 Co2 -14.6(8) . 5_756
C9 C8 O7 Co2 166.3(4) . 5_756
N1 C25 O8 Co3 163.4(9) . .
O13 C21 O9 Co1 -52.0(9) 1_556 1_556
C20 C21 O9 Co1 125.9(5) . 1_556
O13 C21 O9 Co1 92.6(7) 1_556 5_757
C20 C21 O9 Co1 -89.5(6) . 5_757
O12 C1 O10 Co1 -0.1(11) . .
C2 C1 O10 Co1 -179.7(5) . .
O10 C1 O12 Co3 -36.6(13) . .
C2 C1 O12 Co3 143.0(6) . .

loop_
_platon_squeeze_void_nr
_platon_squeeze_void_average_x
_platon_squeeze_void_average_y
_platon_squeeze_void_average_z
_platon_squeeze_void_volume
_platon_squeeze_void_count_electrons
1 0.250 0.849 -0.117 1075.4 286.7
2 0.750 0.866 0.033 1075.3 286.8
